data_4350501
loop_
_publ_author_name
'Senda, Shunsuke'
'Ohki, Yasuhiro'
'Hirayama, Tomoko'
'Toda, Daisuke'
'Chen, Jing-Lin'
'Matsumoto, Tsuyoshi'
'Kawaguchi, Hiroyuki'
'Tatsumi, Kazuyuki'

_publ_section_title
;
 Mono{hydrotris(mercaptoimidazolyl)borato} complexes of manganese(II),
 iron(II), cobalt(II), and nickel(II) halides.
;
_journal_issue 24
_journal_name_full 'Inorganic chemistry'
_journal_page_first 9914
_journal_page_last 9925
_journal_paper_doi 10.1021/ic0610132
_journal_volume 45
_journal_year 2006
_chemical_formula_moiety 'C12 H16 B Br N6 Ni S3 '
_chemical_formula_sum 'C12 H16 B Br N6 Ni S3'
_chemical_formula_weight 489.89
_space_group_IT_number 14
_space_group_name_Hall '-P 2yn'
_space_group_name_H-M_alt 'P 1 21/n 1'
_symmetry_cell_setting monoclinic
_symmetry_Int_Tables_number 14
_symmetry_space_group_name_H-M 'P 1 21/n 1'
_cell_angle_alpha 90
_cell_angle_beta 102.9534(5)
_cell_angle_gamma 90
_cell_formula_units_Z 4
_cell_length_a 9.7934(7)
_cell_length_b 13.1652(4)
_cell_length_c 14.8919(2)
_cell_measurement_temperature 273.2
_cell_volume 1871.18(15)
_computing_data_reduction 'teXsan Ver. 1.11'
_computing_publication_material 'teXsan Ver. 1.11'
_computing_structure_refinement 'teXsan Ver. 1.10'
_computing_structure_solution SHELXS86
_diffrn_measured_fraction_theta_full 0.9334
_diffrn_measured_fraction_theta_max 0.9334
_diffrn_radiation_type 'Mo K\a'
_diffrn_radiation_wavelength 0.7107
_diffrn_reflns_limit_h_max 12
_diffrn_reflns_limit_h_min 0
_diffrn_reflns_limit_k_max 16
_diffrn_reflns_limit_k_min 0
_diffrn_reflns_limit_l_max 17
_diffrn_reflns_limit_l_min -18
_diffrn_reflns_number 4026
_diffrn_reflns_theta_full 27.50
_diffrn_reflns_theta_max 27.50
_exptl_absorpt_coefficient_mu 3.521
_exptl_absorpt_correction_type none
_exptl_crystal_colour brawn
_exptl_crystal_density_diffrn 1.739
_exptl_crystal_density_method 'not measured'
_exptl_crystal_description plate
_exptl_crystal_size_max 0.100
_exptl_crystal_size_mid 0.100
_exptl_crystal_size_min 0.050
_refine_diff_density_max 0.73
_refine_diff_density_min -0.64
_refine_ls_extinction_method none
_refine_ls_goodness_of_fit_ref 1.325
_refine_ls_hydrogen_treatment noref
_refine_ls_number_parameters 217
_refine_ls_number_reflns 3498
_refine_ls_R_factor_gt 0.0281
_refine_ls_shift/su_max 0.0030
_refine_ls_structure_factor_coef F
_refine_ls_weighting_details 'w = 1/[\s^2^(Fo) + 0.00063|Fo|^2^]'
_refine_ls_weighting_scheme calc
_refine_ls_wR_factor_ref 0.0339
_reflns_number_gt 3399
_reflns_number_total 4022
_reflns_threshold_expression F^2^>2.0\s(F^2^)
_cod_data_source_file ic0610132si20060906_094900.cif
_cod_data_source_block MeNiBr
_cod_original_cell_volume 1871.2(1)
_cod_original_formula_sum 'C12 H16 B Br N6 Ni S3 '
_cod_database_code 4350501

loop_
_symmetry_equiv_pos_as_xyz
x,y,z
1/2-x,1/2+y,1/2-z
-x,-y,-z
1/2+x,1/2-y,1/2+z

loop_
_atom_site_label
_atom_site_type_symbol
_atom_site_fract_x
_atom_site_fract_y
_atom_site_fract_z
_atom_site_U_iso_or_equiv
_atom_site_adp_type
_atom_site_occupancy
_atom_site_calc_flag
Br Br 0.09300(3) 0.50370(2) -0.08288(2) 0.01876(7) Uani 1.00 d
Ni Ni 0.08777(3) 0.37622(2) 0.04686(2) 0.01172(8) Uani 1.00 d
S(1) S 0.26224(6) 0.43448(5) 0.16713(4) 0.0148(1) Uani 1.00 d
S(2) S -0.00656(6) 0.24023(5) 0.12159(4) 0.0160(2) Uani 1.00 d
S(3) S 0.20369(6) 0.27264(5) -0.03922(4) 0.0154(2) Uani 1.00 d
N(1) N 0.4322(2) 0.2672(2) 0.1573(1) 0.0139(5) Uani 1.00 d
N(2) N 0.5183(2) 0.4140(2) 0.1294(1) 0.0168(5) Uani 1.00 d
N(3) N 0.2474(2) 0.2058(2) 0.2436(1) 0.0141(5) Uani 1.00 d
N(4) N 0.0811(2) 0.2610(2) 0.3067(1) 0.0200(6) Uani 1.00 d
N(5) N 0.2688(2) 0.1190(1) 0.0921(1) 0.0137(5) Uani 1.00 d
N(6) N 0.1599(2) 0.0699(2) -0.0448(1) 0.0192(6) Uani 1.00 d
C(1) C 0.4060(2) 0.3678(2) 0.1508(1) 0.0130(6) Uani 1.00 d
C(2) C 0.5636(3) 0.2511(2) 0.1389(2) 0.0209(7) Uani 1.00 d
C(3) C 0.6169(3) 0.3414(2) 0.1220(2) 0.0223(7) Uani 1.00 d
C(4) C 0.5334(3) 0.5236(2) 0.1187(2) 0.0264(8) Uani 1.00 d
C(5) C 0.1124(2) 0.2351(2) 0.2255(2) 0.0148(6) Uani 1.00 d
C(6) C 0.3008(3) 0.2135(2) 0.3380(2) 0.0194(7) Uani 1.00 d
C(7) C 0.1986(3) 0.2477(2) 0.3767(2) 0.0239(7) Uani 1.00 d
C(8) C -0.0518(3) 0.3028(3) 0.3175(2) 0.0353(9) Uani 1.00 d
C(9) C 0.2120(2) 0.1520(2) 0.0056(1) 0.0136(6) Uani 1.00 d
C(10) C 0.2486(3) 0.0146(2) 0.0945(2) 0.0202(7) Uani 1.00 d
C(11) C 0.1806(3) -0.0157(2) 0.0100(2) 0.0242(7) Uani 1.00 d
C(12) C 0.0904(3) 0.0706(2) -0.1423(2) 0.0309(8) Uani 1.00 d
B B 0.3467(3) 0.1751(2) 0.1805(2) 0.0143(7) Uani 1.00 d
H(1) H 0.4251 0.1186 0.2227 0.0253 Uiso 1.00 calc
H(2) H 0.6091 0.1858 0.1383 0.0251 Uiso 1.00 calc
H(3) H 0.7073 0.3533 0.1075 0.0267 Uiso 1.00 calc
H(4) H 0.6219 0.5376 0.1022 0.0317 Uiso 1.00 calc
H(5) H 0.4571 0.5485 0.0705 0.0317 Uiso 1.00 calc
H(6) H 0.5314 0.5574 0.1762 0.0317 Uiso 1.00 calc
H(7) H 0.3956 0.1969 0.3703 0.0233 Uiso 1.00 calc
H(8) H 0.2060 0.2608 0.4418 0.0287 Uiso 1.00 calc
H(9) H -0.0478 0.3147 0.3823 0.0424 Uiso 1.00 calc
H(10) H -0.0697 0.3664 0.2841 0.0424 Uiso 1.00 calc
H(11) H -0.1265 0.2551 0.2933 0.0424 Uiso 1.00 calc
H(12) H 0.2784 -0.0289 0.1478 0.0242 Uiso 1.00 calc
H(13) H 0.1517 -0.0844 -0.0087 0.0291 Uiso 1.00 calc
H(14) H 0.0076 0.1132 -0.1516 0.0371 Uiso 1.00 calc
H(15) H 0.1540 0.0971 -0.1780 0.0371 Uiso 1.00 calc
H(16) H 0.0633 0.0019 -0.1623 0.0371 Uiso 1.00 calc

loop_
_atom_site_aniso_label
_atom_site_aniso_U_11
_atom_site_aniso_U_22
_atom_site_aniso_U_33
_atom_site_aniso_U_12
_atom_site_aniso_U_13
_atom_site_aniso_U_23
Br 0.0176(1) 0.0162(1) 0.0257(1) 0.00495(10) 0.01182(10) 0.00749(9)
Ni 0.0097(2) 0.0115(2) 0.0132(2) 0.0002(1) 0.0009(1) 0.0009(1)
S(1) 0.0123(3) 0.0140(3) 0.0168(3) 0.0007(2) 0.0005(2) -0.0036(2)
S(2) 0.0120(3) 0.0162(3) 0.0188(3) -0.0017(2) 0.0015(2) 0.0024(2)
S(3) 0.0206(3) 0.0133(3) 0.0128(3) 0.0034(2) 0.0046(2) 0.0018(2)
N(1) 0.0095(10) 0.017(1) 0.0142(10) 0.0016(8) 0.0003(7) -0.0013(7)
N(2) 0.015(1) 0.017(1) 0.019(1) -0.0024(8) 0.0030(7) -0.0004(8)
N(3) 0.016(1) 0.013(1) 0.0126(10) 0.0000(8) 0.0008(7) 0.0014(7)
N(4) 0.023(1) 0.021(1) 0.019(1) -0.0022(9) 0.0100(8) -0.0012(8)
N(5) 0.016(1) 0.012(1) 0.0130(9) 0.0005(8) 0.0019(7) -0.0002(7)
N(6) 0.025(1) 0.013(1) 0.016(1) -0.0008(9) -0.0017(8) -0.0017(8)
C(1) 0.012(1) 0.017(1) 0.008(1) -0.0002(9) -0.0017(8) -0.0022(8)
C(2) 0.014(1) 0.023(1) 0.027(1) 0.006(1) 0.0047(10) -0.0015(10)
C(3) 0.013(1) 0.027(2) 0.028(1) 0.000(1) 0.0073(10) -0.001(1)
C(4) 0.029(2) 0.019(1) 0.032(2) -0.005(1) 0.010(1) 0.002(1)
C(5) 0.016(1) 0.011(1) 0.018(1) -0.0048(9) 0.0064(9) 0.0015(8)
C(6) 0.025(1) 0.017(1) 0.013(1) -0.003(1) -0.0006(9) 0.0013(9)
C(7) 0.035(2) 0.025(2) 0.012(1) -0.005(1) 0.0058(10) -0.0003(10)
C(8) 0.028(2) 0.047(2) 0.037(2) 0.001(1) 0.021(1) -0.005(1)
C(9) 0.014(1) 0.013(1) 0.013(1) 0.0022(9) 0.0031(8) -0.0003(8)
C(10) 0.027(1) 0.013(1) 0.020(1) 0.001(1) 0.0032(10) 0.0030(9)
C(11) 0.036(2) 0.012(1) 0.022(1) -0.004(1) 0.000(1) -0.0010(9)
C(12) 0.044(2) 0.026(2) 0.016(1) -0.003(1) -0.007(1) -0.003(1)
B 0.013(1) 0.014(1) 0.014(1) 0.001(1) -0.0004(9) 0.0007(9)

loop_
_atom_type_symbol
_atom_type_description
_atom_type_scat_dispersion_real
_atom_type_scat_dispersion_imag
_atom_type_scat_source
Ni Ni 0.339 1.112
;International Tables for Crystallography
(1992, Vol. C, Tables 4.2.6.8 and 6.1.1.1)
;
Br Br -0.290 2.459
;International Tables for Crystallography
(1992, Vol. C, Tables 4.2.6.8 and 6.1.1.1)
;
S S 0.125 0.123
;International Tables for Crystallography
(1992, Vol. C, Tables 4.2.6.8 and 6.1.1.1)
;
N N 0.006 0.003
;International Tables for Crystallography
(1992, Vol. C, Tables 4.2.6.8 and 6.1.1.1)
;
B B 0.001 0.001
;International Tables for Crystallography
(1992, Vol. C, Tables 4.2.6.8 and 6.1.1.1)
;
C C 0.003 0.002
;International Tables for Crystallography
(1992, Vol. C, Tables 4.2.6.8 and 6.1.1.1)
;
H H 0.000 0.000
;International Tables for Crystallography
(1992, Vol. C, Table 6.1.1.2)
;

loop_
_geom_angle_atom_site_label_1
_geom_angle_atom_site_label_2
_geom_angle_atom_site_label_3
_geom_angle
_geom_angle_site_symmetry_1
_geom_angle_site_symmetry_3
_geom_angle_publ_flag
Ni Br Ni 96.68(1) . 3_565 yes
Br Ni Br 83.32(1) . 3_565 yes
Br Ni S(1) 103.30(2) . . yes
Br Ni S(2) 155.65(2) . . yes
Br Ni S(3) 82.78(2) . . yes
Br Ni S(1) 93.41(2) 3_565 . yes
Br Ni S(2) 90.43(2) 3_565 . yes
Br Ni S(3) 159.29(2) 3_565 . yes
S(1) Ni S(2) 100.53(2) . . yes
S(1) Ni S(3) 104.68(2) . . yes
S(2) Ni S(3) 95.97(2) . . yes
Ni S(1) C(1) 101.95(7) . . yes
Ni S(2) C(5) 101.15(8) . . yes
Ni S(3) C(9) 108.24(8) . . yes
C(1) N(1) C(2) 107.8(2) . . yes
C(1) N(1) B 132.6(2) . . yes
C(2) N(1) B 119.6(2) . . yes
C(1) N(2) C(3) 109.1(2) . . yes
C(1) N(2) C(4) 125.1(2) . . yes
C(3) N(2) C(4) 125.7(2) . . yes
C(5) N(3) C(6) 108.1(2) . . yes
C(5) N(3) B 132.5(2) . . yes
C(6) N(3) B 119.2(2) . . yes
C(5) N(4) C(7) 109.0(2) . . yes
C(5) N(4) C(8) 125.5(2) . . yes
C(7) N(4) C(8) 125.4(2) . . yes
C(9) N(5) C(10) 108.2(2) . . yes
C(9) N(5) B 132.2(2) . . yes
C(10) N(5) B 119.7(2) . . yes
C(9) N(6) C(11) 109.8(2) . . yes
C(9) N(6) C(12) 125.6(2) . . yes
C(11) N(6) C(12) 124.6(2) . . yes
S(1) C(1) N(1) 129.8(2) . . yes
S(1) C(1) N(2) 122.4(2) . . yes
N(1) C(1) N(2) 107.8(2) . . yes
N(1) C(2) C(3) 108.5(2) . . yes
N(2) C(3) C(2) 106.8(2) . . yes
S(2) C(5) N(3) 129.0(2) . . yes
S(2) C(5) N(4) 123.4(2) . . yes
N(3) C(5) N(4) 107.6(2) . . yes
N(3) C(6) C(7) 108.2(2) . . yes
N(4) C(7) C(6) 107.1(2) . . yes
S(3) C(9) N(5) 129.8(2) . . yes
S(3) C(9) N(6) 123.0(2) . . yes
N(5) C(9) N(6) 107.1(2) . . yes
N(5) C(10) C(11) 108.2(2) . . yes
N(6) C(11) C(10) 106.7(2) . . yes
N(1) B N(3) 112.0(2) . . yes
N(1) B N(5) 111.7(2) . . yes
N(3) B N(5) 112.5(2) . . yes

loop_
_geom_bond_atom_site_label_1
_geom_bond_atom_site_label_2
_geom_bond_distance
_geom_bond_site_symmetry_2
_geom_bond_publ_flag
Br Ni 2.5684(4) . yes
Br Ni 2.5192(4) 3_565 yes
Ni S(1) 2.3116(6) . yes
Ni S(2) 2.3996(6) . yes
Ni S(3) 2.3334(6) . yes
S(1) C(1) 1.722(2) . yes
S(2) C(5) 1.717(2) . yes
S(3) C(9) 1.717(2) . yes
N(1) C(1) 1.349(3) . yes
N(1) C(2) 1.390(3) . yes
N(1) B 1.555(3) . yes
N(2) C(1) 1.356(3) . yes
N(2) C(3) 1.380(3) . yes
N(2) C(4) 1.463(3) . yes
N(3) C(5) 1.345(3) . yes
N(3) C(6) 1.390(3) . yes
N(3) B 1.549(3) . yes
N(4) C(5) 1.356(3) . yes
N(4) C(7) 1.380(3) . yes
N(4) C(8) 1.455(3) . yes
N(5) C(9) 1.355(3) . yes
N(5) C(10) 1.390(3) . yes
N(5) B 1.553(3) . yes
N(6) C(9) 1.349(3) . yes
N(6) C(11) 1.379(3) . yes
N(6) C(12) 1.460(3) . yes
C(2) C(3) 1.345(4) . yes
C(6) C(7) 1.340(4) . yes
C(10) C(11) 1.345(4) . yes

loop_
_geom_contact_atom_site_label_1
_geom_contact_atom_site_label_2
_geom_contact_distance
_geom_contact_site_symmetry_2
Br Ni 2.5684(4) .
Br Ni 2.5192(4) 3_565
N(2) C(12) 3.320(3) 4_555
N(4) C(4) 3.581(4) 2_545
N(6) C(11) 3.560(4) 3_555
C(1) C(12) 3.304(3) 4_555
C(4) C(4) 3.502(5) 3_665
C(7) C(10) 3.563(4) 2_555
C(11) C(11) 3.507(6) 3_555

loop_
_geom_torsion_atom_site_label_1
_geom_torsion_atom_site_label_2
_geom_torsion_atom_site_label_3
_geom_torsion_atom_site_label_4
_geom_torsion
_geom_torsion_site_symmetry_2
_geom_torsion_site_symmetry_3
_geom_torsion_site_symmetry_4
_geom_torsion_publ_flag
Br Ni Br Ni 0.0 . 3_565 3_565 yes
Br Ni S(1) C(1) -91.48(8) . . . yes
Br Ni S(2) C(5) -176.28(9) . . . yes
Br Ni S(3) C(9) -170.33(8) . . . yes
Br Ni Br Ni 0.0 3_565 3_565 . yes
Br Ni S(1) C(1) 175.41(8) 3_565 3_565 3_565 yes
Br Ni S(2) C(5) 101.68(9) 3_565 3_565 3_565 yes
Br Ni S(3) C(9) 122.15(9) 3_565 3_565 3_565 yes
Ni Br Ni Br 0.0 . 3_565 3_565 yes
Ni Br Ni S(1) -103.01(2) . 3_565 3_565 yes
Ni Br Ni S(2) 156.41(2) . 3_565 3_565 yes
Ni Br Ni S(3) 48.11(6) . 3_565 3_565 yes
Ni Br Ni Br 0.0 3_565 3_565 . yes
Ni Br Ni S(1) 91.94(2) 3_565 3_565 3_565 yes
Ni Br Ni S(2) -76.08(5) 3_565 3_565 3_565 yes
Ni Br Ni S(3) -164.61(2) 3_565 3_565 3_565 yes
Ni S(1) C(1) N(1) -65.9(2) . . . yes
Ni S(1) C(1) N(2) 115.3(2) . . . yes
Ni S(2) C(5) N(3) -68.6(2) . . . yes
Ni S(2) C(5) N(4) 112.0(2) . . . yes
Ni S(3) C(9) N(5) -57.9(2) . . . yes
Ni S(3) C(9) N(6) 123.0(2) . . . yes
S(1) Ni S(2) C(5) -8.13(9) . . . yes
S(1) Ni S(3) C(9) 87.74(8) . . . yes
S(1) C(1) N(1) C(2) -179.2(2) . . . yes
S(1) C(1) N(1) B 0.4(3) . . . yes
S(1) C(1) N(2) C(3) 179.1(2) . . . yes
S(1) C(1) N(2) C(4) 0.9(3) . . . yes
S(2) Ni S(1) C(1) 93.51(8) . . . yes
S(2) Ni S(3) C(9) -14.81(8) . . . yes
S(2) C(5) N(3) C(6) -179.3(2) . . . yes
S(2) C(5) N(3) B 5.5(4) . . . yes
S(2) C(5) N(4) C(7) 179.6(2) . . . yes
S(2) C(5) N(4) C(8) -4.4(4) . . . yes
S(3) Ni S(1) C(1) -5.58(8) . . . yes
S(3) Ni S(2) C(5) 98.04(9) . . . yes
S(3) C(9) N(5) C(10) 179.8(2) . . . yes
S(3) C(9) N(5) B -0.6(4) . . . yes
S(3) C(9) N(6) C(11) -179.4(2) . . . yes
S(3) C(9) N(6) C(12) -0.1(3) . . . yes
N(1) C(1) N(2) C(3) 0.1(2) . . . yes
N(1) C(1) N(2) C(4) -178.2(2) . . . yes
N(1) C(2) C(3) N(2) -0.4(3) . . . yes
N(1) B N(3) C(5) 92.8(3) . . . yes
N(1) B N(3) C(6) -81.9(3) . . . yes
N(1) B N(5) C(9) -32.2(3) . . . yes
N(1) B N(5) C(10) 147.4(2) . . . yes
N(2) C(1) N(1) C(2) -0.3(2) . . . yes
N(2) C(1) N(1) B 179.3(2) . . . yes
N(3) C(5) N(4) C(7) 0.1(3) . . . yes
N(3) C(5) N(4) C(8) 176.1(2) . . . yes
N(3) C(6) C(7) N(4) 0.3(3) . . . yes
N(3) B N(1) C(1) -28.1(3) . . . yes
N(3) B N(1) C(2) 151.5(2) . . . yes
N(3) B N(5) C(9) 94.7(3) . . . yes
N(3) B N(5) C(10) -85.7(3) . . . yes
N(4) C(5) N(3) C(6) 0.1(3) . . . yes
N(4) C(5) N(3) B -175.0(2) . . . yes
N(5) C(9) N(6) C(11) 1.4(3) . . . yes
N(5) C(9) N(6) C(12) -179.3(2) . . . yes
N(5) C(10) C(11) N(6) 0.5(3) . . . yes
N(5) B N(1) C(1) 99.1(3) . . . yes
N(5) B N(1) C(2) -81.4(2) . . . yes
N(5) B N(3) C(5) -33.9(3) . . . yes
N(5) B N(3) C(6) 151.3(2) . . . yes
N(6) C(9) N(5) C(10) -1.0(3) . . . yes
N(6) C(9) N(5) B 178.6(2) . . . yes
C(1) N(1) C(2) C(3) 0.4(3) . . . yes
C(1) N(2) C(3) C(2) 0.2(3) . . . yes
C(2) C(3) N(2) C(4) 178.4(2) . . . yes
C(3) C(2) N(1) B -179.2(2) . . . yes
C(5) N(3) C(6) C(7) -0.3(3) . . . yes
C(5) N(4) C(7) C(6) -0.2(3) . . . yes
C(6) C(7) N(4) C(8) -176.2(3) . . . yes
C(7) C(6) N(3) B 175.6(2) . . . yes
C(9) N(5) C(10) C(11) 0.3(3) . . . yes
C(9) N(6) C(11) C(10) -1.2(3) . . . yes
C(10) C(11) N(6) C(12) 179.5(3) . . . yes
C(11) C(10) N(5) B -179.4(2) . . . yes
C(11) C(10) N(5) B -179.4(2) . . . yes
